data_7058533
loop_
_publ_author_name
'Beleag\(a, Anca'
'Denes, Eleonora'
'Silvestru, Cristian'
'Silvestru, Anca'

_publ_section_title
;
 Experimental evidence for hypercoordination in triorganotelluronium
 halides with 2-(Me2NCH2)C6H4 groups
;
_journal_issue 29
_journal_name_full 'New Journal of Chemistry'
_journal_page_first 11585
_journal_paper_doi 10.1039/C9NJ02530H
_journal_volume 43
_journal_year 2019
_chemical_formula_sum 'C24 H31 Cl N2 O Te'
_chemical_formula_weight 526.56
_space_group_crystal_system monoclinic
_space_group_IT_number 14
_space_group_name_Hall '-P 2ybc'
_space_group_name_H-M_alt 'P 1 21/c 1'
_symmetry_space_group_name_Hall '-P 2ybc'
_symmetry_space_group_name_H-M 'P 1 21/c 1'
_atom_sites_solution_hydrogens mixed
_audit_creation_method SHELXL-2018/3
_audit_update_record
;
2019-06-13 deposited with the CCDC.    2019-06-21 downloaded from the CCDC.
;
_cell_angle_alpha 90
_cell_angle_beta 93.4240(10)
_cell_angle_gamma 90
_cell_formula_units_Z 4
_cell_length_a 9.0364(7)
_cell_length_b 9.9969(8)
_cell_length_c 27.008(2)
_cell_measurement_reflns_used 6284
_cell_measurement_temperature 297(2)
_cell_measurement_theta_max 26.52
_cell_measurement_theta_min 2.17
_cell_volume 2435.4(3)
_computing_cell_refinement 'Bruker SMART'
_computing_data_collection 'Bruker SMART'
_computing_data_reduction 'Bruker SAINT'
_computing_structure_refinement 'SHELXL-2018/3 (Sheldrick, 2018)'
_computing_structure_solution 'Bruker SHELXTL'
_diffrn_ambient_temperature 297(2)
_diffrn_measured_fraction_theta_full 0.999
_diffrn_measured_fraction_theta_max 0.999
_diffrn_measurement_device_type 'CCD area detector'
_diffrn_measurement_method 'phi and omega scans'
_diffrn_radiation_monochromator graphite
_diffrn_radiation_source 'sealed tube'
_diffrn_radiation_type MoK\a
_diffrn_radiation_wavelength 0.71073
_diffrn_reflns_av_R_equivalents 0.0405
_diffrn_reflns_av_unetI/netI 0.0350
_diffrn_reflns_Laue_measured_fraction_full 0.999
_diffrn_reflns_Laue_measured_fraction_max 0.999
_diffrn_reflns_limit_h_max 11
_diffrn_reflns_limit_h_min -11
_diffrn_reflns_limit_k_max 12
_diffrn_reflns_limit_k_min -12
_diffrn_reflns_limit_l_max 33
_diffrn_reflns_limit_l_min -33
_diffrn_reflns_number 19041
_diffrn_reflns_point_group_measured_fraction_full 0.999
_diffrn_reflns_point_group_measured_fraction_max 0.999
_diffrn_reflns_theta_full 25.242
_diffrn_reflns_theta_max 26.372
_diffrn_reflns_theta_min 1.511
_exptl_absorpt_coefficient_mu 1.348
_exptl_absorpt_correction_T_max 0.849
_exptl_absorpt_correction_T_min 0.485
_exptl_absorpt_correction_type multi-scan
_exptl_absorpt_process_details 'Bruker, 2001.'
_exptl_crystal_colour colourless
_exptl_crystal_density_diffrn 1.436
_exptl_crystal_description block
_exptl_crystal_F_000 1064
_exptl_crystal_size_max 0.530
_exptl_crystal_size_mid 0.450
_exptl_crystal_size_min 0.080
_refine_diff_density_max 0.639
_refine_diff_density_min -0.524
_refine_diff_density_rms 0.076
_refine_ls_extinction_method none
_refine_ls_goodness_of_fit_ref 1.090
_refine_ls_hydrogen_treatment mixed
_refine_ls_matrix_type full
_refine_ls_number_parameters 274
_refine_ls_number_reflns 4973
_refine_ls_number_restraints 0
_refine_ls_restrained_S_all 1.090
_refine_ls_R_factor_all 0.0382
_refine_ls_R_factor_gt 0.0333
_refine_ls_shift/su_max 0.000
_refine_ls_shift/su_mean 0.000
_refine_ls_structure_factor_coef Fsqd
_refine_ls_weighting_details 'w=1/[\s^2^(Fo^2^)+(0.0294P)^2^+1.3605P] where P=(Fo^2^+2Fc^2^)/3'
_refine_ls_weighting_scheme calc
_refine_ls_wR_factor_gt 0.0750
_refine_ls_wR_factor_ref 0.0772
_reflns_Friedel_coverage 0.000
_reflns_number_gt 4543
_reflns_number_total 4973
_reflns_threshold_expression 'I > 2\s(I)'
_cod_data_source_file c9nj02530h2.cif
_cod_data_source_block 79richy
_cod_depositor_comments 'Adding full bibliography for 7058527--7058534.cif.'
_cod_database_code 7058533
_shelx_shelxl_version_number 2018/3
_shelx_space_group_comment
;
The symmetry employed for this shelxl refinement is uniquely defined
by the following loop, which should always be used as a source of
symmetry information in preference to the above space-group names.
They are only intended as comments.
;
_shelx_estimated_absorpt_t_min 0.535
_shelx_estimated_absorpt_t_max 0.900

loop_
_space_group_symop_operation_xyz
'x, y, z'
'-x, y+1/2, -z+1/2'
'-x, -y, -z'
'x, -y-1/2, z-1/2'

loop_
_atom_site_label
_atom_site_type_symbol
_atom_site_fract_x
_atom_site_fract_y
_atom_site_fract_z
_atom_site_U_iso_or_equiv
_atom_site_adp_type
_atom_site_occupancy
_atom_site_site_symmetry_order
_atom_site_calc_flag
_atom_site_refinement_flags_posn
_atom_site_refinement_flags_adp
Te1 Te 0.34119(2) 0.23762(2) 0.11863(2) 0.03640(8) Uani 1 1 d . .
N1 N 0.1455(3) 0.2671(3) 0.03805(11) 0.0558(7) Uani 1 1 d . .
C1 C 0.1534(3) 0.3487(3) 0.14069(12) 0.0466(7) Uani 1 1 d . .
Cl1 Cl 0.51044(11) 0.52949(9) 0.09713(3) 0.0621(2) Uani 1 1 d . .
C2 C 0.0238(3) 0.3550(3) 0.10903(13) 0.0538(8) Uani 1 1 d . .
N2 N 0.5501(3) 0.0324(2) 0.11011(9) 0.0456(6) Uani 1 1 d . .
O1 O 0.4138(5) 0.6711(3) -0.00712(14) 0.0972(12) Uani 1 1 d . .
C3 C -0.0931(4) 0.4323(4) 0.12418(17) 0.0708(11) Uani 1 1 d . .
H3 H -0.179422 0.438777 0.103767 0.085 Uiso 1 1 calc R U
C4 C -0.0839(4) 0.4990(4) 0.16852(19) 0.0814(13) Uani 1 1 d . .
H4 H -0.164700 0.548125 0.178163 0.098 Uiso 1 1 calc R U
C5 C 0.0430(5) 0.4941(4) 0.19885(16) 0.0766(11) Uani 1 1 d . .
H5 H 0.048874 0.540830 0.228673 0.092 Uiso 1 1 calc R U
C6 C 0.1630(4) 0.4188(3) 0.18480(13) 0.0582(8) Uani 1 1 d . .
H6 H 0.249718 0.415716 0.205137 0.070 Uiso 1 1 calc R U
C7 C 0.0069(4) 0.2769(4) 0.06170(15) 0.0621(10) Uani 1 1 d . .
H7A H -0.028840 0.187789 0.068670 0.075 Uiso 1 1 calc R U
H7B H -0.066210 0.320175 0.039304 0.075 Uiso 1 1 calc R U
C8 C 0.1843(4) 0.3940(4) 0.01512(14) 0.0753(11) Uani 1 1 d . .
H8A H 0.280390 0.386504 0.001993 0.113 Uiso 1 1 calc R U
H8B H 0.185989 0.463801 0.039561 0.113 Uiso 1 1 calc R U
H8C H 0.112048 0.414943 -0.011236 0.113 Uiso 1 1 calc R U
C9 C 0.1443(5) 0.1595(5) 0.00133(15) 0.0906(14) Uani 1 1 d . .
H9A H 0.066801 0.175551 -0.023846 0.136 Uiso 1 1 calc R U
H9B H 0.127210 0.075601 0.017279 0.136 Uiso 1 1 calc R U
H9C H 0.238127 0.156856 -0.013555 0.136 Uiso 1 1 calc R U
C19 C 0.4474(3) 0.2283(3) 0.19107(11) 0.0412(6) Uani 1 1 d . .
C18 C 0.6796(4) 0.0837(4) 0.08625(14) 0.0642(9) Uani 1 1 d . .
H18A H 0.737124 0.010103 0.075013 0.096 Uiso 1 1 calc R U
H18B H 0.739120 0.136076 0.109615 0.096 Uiso 1 1 calc R U
H18C H 0.647629 0.138460 0.058443 0.096 Uiso 1 1 calc R U
C17 C 0.5949(4) -0.0522(3) 0.15243(13) 0.0609(9) Uani 1 1 d . .
H17A H 0.508539 -0.081100 0.168504 0.091 Uiso 1 1 calc R U
H17B H 0.658319 -0.002284 0.175457 0.091 Uiso 1 1 calc R U
H17C H 0.647368 -0.128848 0.141162 0.091 Uiso 1 1 calc R U
C16 C 0.4481(4) -0.0393(3) 0.07510(12) 0.0555(8) Uani 1 1 d . .
H16A H 0.489648 -0.125705 0.067302 0.067 Uiso 1 1 calc R U
H16B H 0.434073 0.011360 0.044551 0.067 Uiso 1 1 calc R U
C15 C 0.1036(3) 0.0288(3) 0.14538(12) 0.0493(7) Uani 1 1 d . .
H15 H 0.060151 0.099407 0.161588 0.059 Uiso 1 1 calc R U
C14 C 0.0381(4) -0.0970(4) 0.14397(13) 0.0599(9) Uani 1 1 d . .
H14 H -0.049118 -0.111200 0.159814 0.072 Uiso 1 1 calc R U
C13 C 0.1010(4) -0.1996(4) 0.11950(15) 0.0654(10) Uani 1 1 d . .
H13 H 0.054847 -0.282797 0.118223 0.078 Uiso 1 1 calc R U
C12 C 0.2313(4) -0.1823(3) 0.09673(13) 0.0595(9) Uani 1 1 d . .
H12 H 0.273148 -0.253798 0.080516 0.071 Uiso 1 1 calc R U
C11 C 0.3013(3) -0.0583(3) 0.09777(11) 0.0471(7) Uani 1 1 d . .
C10 C 0.2359(3) 0.0472(3) 0.12198(10) 0.0393(6) Uani 1 1 d . .
C20 C 0.3930(4) 0.1572(3) 0.22969(11) 0.0538(8) Uani 1 1 d . .
H20 H 0.300147 0.117118 0.225777 0.065 Uiso 1 1 calc R U
C21 C 0.4754(4) 0.1451(4) 0.27420(12) 0.0622(9) Uani 1 1 d . .
H21 H 0.437682 0.097436 0.300217 0.075 Uiso 1 1 calc R U
C22 C 0.6129(4) 0.2032(4) 0.28006(13) 0.0622(9) Uani 1 1 d . .
H22 H 0.669011 0.193861 0.309858 0.075 Uiso 1 1 calc R U
C23 C 0.6677(4) 0.2756(3) 0.24176(14) 0.0632(10) Uani 1 1 d . .
H23 H 0.760469 0.315761 0.245955 0.076 Uiso 1 1 calc R U
C24 C 0.5856(3) 0.2888(3) 0.19707(12) 0.0490(7) Uani 1 1 d . .
H24 H 0.622706 0.337799 0.171296 0.059 Uiso 1 1 calc R U
H1 H 0.424(5) 0.618(5) -0.0302(18) 0.106(18) Uiso 1 1 d . .
H2 H 0.444(6) 0.638(6) 0.019(2) 0.14(2) Uiso 1 1 d . .

loop_
_atom_site_aniso_label
_atom_site_aniso_U_11
_atom_site_aniso_U_22
_atom_site_aniso_U_33
_atom_site_aniso_U_23
_atom_site_aniso_U_13
_atom_site_aniso_U_12
Te1 0.03041(11) 0.04136(12) 0.03705(12) 0.00467(7) -0.00107(7) -0.00240(7)
N1 0.0441(16) 0.0688(18) 0.0528(17) 0.0096(13) -0.0119(13) 0.0016(12)
C1 0.0368(16) 0.0433(16) 0.0602(19) 0.0099(14) 0.0063(14) 0.0009(12)
Cl1 0.0785(6) 0.0606(5) 0.0455(4) -0.0029(4) -0.0094(4) 0.0098(4)
C2 0.0382(16) 0.0548(19) 0.069(2) 0.0239(16) 0.0085(15) 0.0004(14)
N2 0.0350(13) 0.0504(14) 0.0512(14) 0.0020(11) 0.0022(11) 0.0011(11)
O1 0.157(3) 0.073(2) 0.063(2) 0.0076(17) 0.017(2) 0.041(2)
C3 0.0377(19) 0.070(2) 0.106(3) 0.028(2) 0.0163(19) 0.0045(17)
C4 0.054(2) 0.064(2) 0.131(4) 0.018(3) 0.044(3) 0.0142(19)
C5 0.080(3) 0.063(2) 0.091(3) -0.006(2) 0.038(2) 0.005(2)
C6 0.0511(19) 0.056(2) 0.068(2) 0.0024(17) 0.0108(16) 0.0009(15)
C7 0.0405(19) 0.070(2) 0.074(2) 0.0223(18) -0.0123(17) -0.0048(16)
C8 0.060(2) 0.093(3) 0.072(2) 0.031(2) 0.0018(19) -0.004(2)
C9 0.101(3) 0.107(4) 0.060(2) -0.014(2) -0.031(2) 0.007(3)
C19 0.0416(16) 0.0438(15) 0.0374(15) 0.0016(12) -0.0041(12) 0.0017(12)
C18 0.049(2) 0.065(2) 0.080(2) 0.0007(18) 0.0193(18) 0.0003(16)
C17 0.0496(19) 0.060(2) 0.073(2) 0.0119(17) -0.0018(17) 0.0077(16)
C16 0.0536(19) 0.059(2) 0.0534(19) -0.0104(15) 0.0024(15) 0.0014(15)
C15 0.0368(16) 0.0554(18) 0.0555(18) 0.0140(15) -0.0009(14) -0.0026(13)
C14 0.0364(17) 0.070(2) 0.072(2) 0.0265(19) -0.0048(16) -0.0146(16)
C13 0.061(2) 0.0503(19) 0.081(3) 0.0193(19) -0.023(2) -0.0154(18)
C12 0.057(2) 0.0485(18) 0.070(2) -0.0019(16) -0.0156(17) -0.0053(16)
C11 0.0424(16) 0.0511(17) 0.0460(16) 0.0017(13) -0.0117(13) -0.0038(13)
C10 0.0308(14) 0.0453(15) 0.0410(15) 0.0053(12) -0.0053(11) -0.0048(12)
C20 0.0524(19) 0.065(2) 0.0435(17) 0.0057(15) -0.0008(14) -0.0094(16)
C21 0.082(3) 0.066(2) 0.0384(17) 0.0047(15) -0.0014(17) 0.0020(19)
C22 0.078(3) 0.058(2) 0.0473(19) -0.0038(16) -0.0231(18) 0.0083(18)
C23 0.057(2) 0.062(2) 0.067(2) -0.0040(17) -0.0212(18) -0.0066(16)
C24 0.0461(18) 0.0493(17) 0.0506(18) 0.0057(14) -0.0053(14) -0.0050(14)

loop_
_atom_type_symbol
_atom_type_description
_atom_type_scat_dispersion_real
_atom_type_scat_dispersion_imag
_atom_type_scat_source
C C 0.0033 0.0016 'International Tables Vol C Tables 4.2.6.8 and 6.1.1.4'
H H 0.0000 0.0000 'International Tables Vol C Tables 4.2.6.8 and 6.1.1.4'
N N 0.0061 0.0033 'International Tables Vol C Tables 4.2.6.8 and 6.1.1.4'
Te Te -0.5308 1.6751 'International Tables Vol C Tables 4.2.6.8 and 6.1.1.4'
Cl Cl 0.1484 0.1585 'International Tables Vol C Tables 4.2.6.8 and 6.1.1.4'
O O 0.0106 0.0060 'International Tables Vol C Tables 4.2.6.8 and 6.1.1.4'

loop_
_geom_angle_atom_site_label_1
_geom_angle_atom_site_label_2
_geom_angle_atom_site_label_3
_geom_angle
C19 Te1 C10 95.72(10)
C19 Te1 C1 95.07(12)
C10 Te1 C1 95.07(11)
C7 N1 C9 112.2(3)
C7 N1 C8 111.4(3)
C9 N1 C8 110.0(3)
C6 C1 C2 120.5(3)
C6 C1 Te1 119.6(2)
C2 C1 Te1 119.8(2)
C3 C2 C1 117.7(3)
C3 C2 C7 120.0(3)
C1 C2 C7 122.3(3)
C17 N2 C18 110.9(2)
C17 N2 C16 110.9(3)
C18 N2 C16 112.1(3)
C4 C3 C2 121.4(4)
C3 C4 C5 120.7(4)
C4 C5 C6 119.7(4)
C1 C6 C5 120.0(4)
N1 C7 C2 111.4(3)
C20 C19 C24 119.7(3)
C20 C19 Te1 123.8(2)
C24 C19 Te1 116.2(2)
N2 C16 C11 109.5(2)
C14 C15 C10 118.8(3)
C13 C14 C15 120.4(3)
C14 C13 C12 121.1(3)
C13 C12 C11 120.3(3)
C10 C11 C12 118.7(3)
C10 C11 C16 120.3(3)
C12 C11 C16 120.9(3)
C11 C10 C15 120.8(3)
C11 C10 Te1 117.0(2)
C15 C10 Te1 122.2(2)
C19 C20 C21 120.4(3)
C22 C21 C20 120.0(3)
C21 C22 C23 120.0(3)
C22 C23 C24 120.4(3)
C23 C24 C19 119.5(3)

loop_
_geom_bond_atom_site_label_1
_geom_bond_atom_site_label_2
_geom_bond_distance
Te1 C19 2.129(3)
Te1 C10 2.133(3)
Te1 C1 2.142(3)
N1 C7 1.443(5)
N1 C9 1.463(5)
N1 C8 1.463(4)
C1 C6 1.380(4)
C1 C2 1.410(4)
C2 C3 1.390(5)
C2 C7 1.498(5)
N2 C17 1.459(4)
N2 C18 1.462(4)
N2 C16 1.467(4)
C3 C4 1.369(6)
C4 C5 1.370(6)
C5 C6 1.391(5)
C19 C20 1.377(4)
C19 C24 1.388(4)
C16 C11 1.506(4)
C15 C14 1.389(4)
C15 C10 1.398(4)
C14 C13 1.363(5)
C13 C12 1.372(5)
C12 C11 1.391(4)
C11 C10 1.391(4)
C20 C21 1.381(4)
C21 C22 1.372(5)
C22 C23 1.378(6)
C23 C24 1.385(4)

loop_
_geom_torsion_atom_site_label_1
_geom_torsion_atom_site_label_2
_geom_torsion_atom_site_label_3
_geom_torsion_atom_site_label_4
_geom_torsion
C6 C1 C2 C3 -0.8(4)
Te1 C1 C2 C3 -177.7(2)
C6 C1 C2 C7 -177.9(3)
Te1 C1 C2 C7 5.2(4)
C1 C2 C3 C4 -0.7(5)
C7 C2 C3 C4 176.4(3)
C2 C3 C4 C5 1.6(6)
C3 C4 C5 C6 -1.0(6)
C2 C1 C6 C5 1.4(5)
Te1 C1 C6 C5 178.3(3)
C4 C5 C6 C1 -0.5(5)
C9 N1 C7 C2 162.1(3)
C8 N1 C7 C2 -74.0(3)
C3 C2 C7 N1 147.6(3)
C1 C2 C7 N1 -35.4(4)
C17 N2 C16 C11 70.1(3)
C18 N2 C16 C11 -165.5(3)
C10 C15 C14 C13 -1.0(5)
C15 C14 C13 C12 1.4(5)
C14 C13 C12 C11 -0.7(5)
C13 C12 C11 C10 -0.4(5)
C13 C12 C11 C16 177.0(3)
N2 C16 C11 C10 45.1(4)
N2 C16 C11 C12 -132.2(3)
C12 C11 C10 C15 0.8(4)
C16 C11 C10 C15 -176.6(3)
C12 C11 C10 Te1 -176.4(2)
C16 C11 C10 Te1 6.1(4)
C14 C15 C10 C11 -0.1(4)
C14 C15 C10 Te1 177.0(2)
C24 C19 C20 C21 -0.4(5)
Te1 C19 C20 C21 173.6(3)
C19 C20 C21 C22 -0.4(5)
C20 C21 C22 C23 1.0(6)
C21 C22 C23 C24 -0.7(6)
C22 C23 C24 C19 -0.1(5)
C20 C19 C24 C23 0.7(5)
Te1 C19 C24 C23 -173.7(3)
